data_2210590
loop_
_publ_author_name
'Guo, Hong-Xu'
'Chen, Jian-Xin'
'Yang, Liu-Ming'
'Lin, Zhi-Xing'

_publ_section_title
;
 (4-Ethyl-4,4'-bipyridinium-\k<i>N</i>^4'^)triiodocadmium(II)
;
_journal_coeditor_code FG3039
_journal_issue 10
_journal_name_full 'Acta Crystallographica Section E'
_journal_page_first m2459
_journal_page_last m2460
_journal_paper_doi 10.1107/S1600536806035318
_journal_volume 62
_journal_year 2006
_chemical_formula_iupac '[Cd I3 (C12 H13 N2)]'
_chemical_formula_moiety 'C12 H13 Cd I3 N2'
_chemical_formula_sum 'C12 H13 Cd I3 N2'
_chemical_formula_weight 678.35
_chemical_name_systematic
;
(4-Ethyl-4,4'-bipyridinium-\kN^4'^)triiodocadmium(II)
;
_space_group_IT_number 14
_symmetry_cell_setting monoclinic
_symmetry_space_group_name_Hall '-P 2yn'
_symmetry_space_group_name_H-M 'P 1 21/n 1'
_atom_sites_solution_hydrogens geom
_atom_sites_solution_primary direct
_atom_sites_solution_secondary difmap
_audit_creation_method SHELXL97
_cell_angle_alpha 90.00
_cell_angle_beta 97.960(4)
_cell_angle_gamma 90.00
_cell_formula_units_Z 4
_cell_length_a 7.5768(3)
_cell_length_b 12.9594(3)
_cell_length_c 18.9013(4)
_cell_measurement_temperature 293(2)
_cell_volume 1838.05(9)
_computing_cell_refinement 'SAINT (Bruker, 1999)'
_computing_data_collection 'SMART (Bruker, 1999)'
_computing_data_reduction SAINT
_computing_molecular_graphics SHELXL97
_computing_publication_material SHELXL97
_computing_structure_refinement 'SHELXL97 (Sheldrick, 1997)'
_computing_structure_solution 'SHELXS97 (Sheldrick, 1997)'
_diffrn_ambient_temperature 293(2)
_diffrn_measured_fraction_theta_full 0.989
_diffrn_measured_fraction_theta_max 0.989
_diffrn_measurement_device_type 'Siemens SMART CCD area-detector'
_diffrn_measurement_method \w
_diffrn_radiation_monochromator graphite
_diffrn_radiation_source 'fine-focus sealed tube'
_diffrn_radiation_type MoK\a
_diffrn_radiation_wavelength 0.71073
_diffrn_reflns_av_R_equivalents 0.0330
_diffrn_reflns_av_sigmaI/netI 0.0482
_diffrn_reflns_limit_h_max 9
_diffrn_reflns_limit_h_min -9
_diffrn_reflns_limit_k_max 16
_diffrn_reflns_limit_k_min -16
_diffrn_reflns_limit_l_max 11
_diffrn_reflns_limit_l_min -23
_diffrn_reflns_number 8924
_diffrn_reflns_theta_full 27.12
_diffrn_reflns_theta_max 27.12
_diffrn_reflns_theta_min 1.91
_exptl_absorpt_coefficient_mu 6.214
_exptl_absorpt_correction_T_max 0.893
_exptl_absorpt_correction_T_min 0.316
_exptl_absorpt_correction_type empirical
_exptl_absorpt_process_details '(SADABS; Bruker, 1999)'
_exptl_crystal_colour black
_exptl_crystal_density_diffrn 2.451
_exptl_crystal_density_method 'not measured'
_exptl_crystal_description prism
_exptl_crystal_F_000 1224
_exptl_crystal_size_max 0.25
_exptl_crystal_size_mid 0.15
_exptl_crystal_size_min 0.10
_refine_diff_density_max 1.926
_refine_diff_density_min -1.297
_refine_ls_extinction_method none
_refine_ls_goodness_of_fit_ref 1.056
_refine_ls_hydrogen_treatment constr
_refine_ls_matrix_type full
_refine_ls_number_parameters 163
_refine_ls_number_reflns 4026
_refine_ls_number_restraints 0
_refine_ls_restrained_S_all 1.056
_refine_ls_R_factor_all 0.1039
_refine_ls_R_factor_gt 0.0688
_refine_ls_shift/su_max 0.000
_refine_ls_shift/su_mean 0.000
_refine_ls_structure_factor_coef Fsqd
_refine_ls_weighting_details 'calc w = 1/[\s^2^(Fo^2^)+(0.0252P)^2^+20.1922P] where P=(Fo^2^+2Fc^2^)/3'
_refine_ls_weighting_scheme calc
_refine_ls_wR_factor_gt 0.1119
_refine_ls_wR_factor_ref 0.1237
_reflns_number_gt 2801
_reflns_number_total 4026
_reflns_threshold_expression I>2\s(I)
_cod_data_source_file fg3039.cif
_cod_data_source_block I
_cod_original_sg_symbol_H-M 'P 21/n'
_cod_database_code 2210590
_cod_database_fobs_code 2210590

loop_
_symmetry_equiv_pos_as_xyz
'x, y, z'
'-x+1/2, y+1/2, -z+1/2'
'-x, -y, -z'
'x-1/2, -y-1/2, z-1/2'

loop_
_atom_site_type_symbol
_atom_site_label
_atom_site_fract_x
_atom_site_fract_y
_atom_site_fract_z
_atom_site_U_iso_or_equiv
_atom_site_adp_type
_atom_site_calc_flag
_atom_site_refinement_flags
_atom_site_occupancy
Cd Cd1 0.18742(10) 0.75150(6) 0.12217(4) 0.0507(2) Uani d . 1
I I1 0.43012(12) 0.90578(7) 0.12869(6) 0.0796(3) Uani d . 1
I I2 0.06529(12) 0.68164(8) 0.24342(5) 0.0743(3) Uani d . 1
I I3 -0.08987(11) 0.76513(10) 0.01485(5) 0.0883(4) Uani d . 1
C C1 0.6434(14) 0.5255(8) 0.1068(6) 0.056(3) Uani d . 1
H H1A 0.7662 0.5316 0.1086 0.067 Uiso calc R 1
C C2 0.5404(15) 0.6123(9) 0.1040(6) 0.057(3) Uani d . 1
H H2A 0.5960 0.6764 0.1047 0.068 Uiso calc R 1
C C3 0.2878(15) 0.5149(9) 0.0986(7) 0.069(4) Uani d . 1
H H3A 0.1644 0.5103 0.0951 0.083 Uiso calc R 1
C C4 0.3830(15) 0.4259(9) 0.1017(7) 0.063(3) Uani d . 1
H H4A 0.3247 0.3626 0.1003 0.076 Uiso calc R 1
C C5 0.9222(15) 0.2348(10) 0.1660(6) 0.061(3) Uani d . 1
H H5A 1.0283 0.2305 0.1971 0.073 Uiso calc R 1
C C6 0.8334(15) 0.3273(9) 0.1587(6) 0.056(3) Uani d . 1
H H6A 0.8796 0.3850 0.1840 0.068 Uiso calc R 1
C C7 0.6123(14) 0.2447(9) 0.0763(6) 0.054(3) Uani d . 1
H H7A 0.5047 0.2458 0.0460 0.065 Uiso calc R 1
C C8 0.7097(15) 0.1559(9) 0.0846(6) 0.053(3) Uani d . 1
H H8A 0.6698 0.0978 0.0582 0.064 Uiso calc R 1
C C9 0.5675(13) 0.4294(8) 0.1069(5) 0.044(2) Uani d . 1
C C10 0.6734(13) 0.3334(8) 0.1130(5) 0.046(2) Uani d . 1
C C11 0.9629(19) 0.0535(10) 0.1389(7) 0.077(4) Uani d . 1
H H11A 0.9204 0.0068 0.1002 0.093 Uiso calc R 1
H H11B 1.0876 0.0677 0.1366 0.093 Uiso calc R 1
C C12 0.946(2) 0.0038(11) 0.2074(7) 0.086(4) Uani d . 1
H H12A 1.0101 -0.0603 0.2109 0.129 Uiso calc R 1
H H12B 0.8222 -0.0094 0.2102 0.129 Uiso calc R 1
H H12C 0.9936 0.0483 0.2459 0.129 Uiso calc R 1
N N1 0.3611(12) 0.6090(7) 0.1003(5) 0.055(2) Uani d . 1
N N2 0.8606(13) 0.1509(7) 0.1297(5) 0.055(2) Uani d . 1

loop_
_atom_site_aniso_label
_atom_site_aniso_U_11
_atom_site_aniso_U_22
_atom_site_aniso_U_33
_atom_site_aniso_U_12
_atom_site_aniso_U_13
_atom_site_aniso_U_23
Cd1 0.0503(4) 0.0479(4) 0.0547(5) 0.0040(4) 0.0096(4) -0.0005(4)
I1 0.0660(5) 0.0613(5) 0.1114(8) -0.0151(4) 0.0126(5) -0.0167(5)
I2 0.0770(6) 0.0880(7) 0.0617(5) 0.0058(5) 0.0235(4) 0.0142(5)
I3 0.0529(5) 0.1496(10) 0.0600(5) -0.0255(6) -0.0003(4) 0.0115(6)
C1 0.048(6) 0.049(7) 0.074(8) 0.005(5) 0.024(6) 0.005(6)
C2 0.060(7) 0.045(6) 0.069(8) 0.002(5) 0.026(6) 0.008(6)
C3 0.046(6) 0.055(8) 0.107(11) -0.005(6) 0.011(7) -0.015(7)
C4 0.053(7) 0.054(7) 0.081(9) 0.000(5) 0.003(6) -0.019(6)
C5 0.050(6) 0.073(9) 0.059(7) 0.012(6) 0.007(5) 0.004(7)
C6 0.056(7) 0.056(7) 0.055(7) 0.003(6) 0.001(6) -0.007(6)
C7 0.051(6) 0.055(7) 0.056(7) 0.000(5) 0.005(5) 0.000(6)
C8 0.059(7) 0.051(7) 0.051(7) -0.006(5) 0.013(6) -0.005(5)
C9 0.043(5) 0.040(6) 0.047(6) 0.007(4) 0.002(5) 0.003(5)
C10 0.048(6) 0.046(6) 0.046(6) 0.002(5) 0.015(5) 0.001(5)
C11 0.095(10) 0.059(8) 0.082(10) 0.037(7) 0.027(8) 0.014(7)
C12 0.107(11) 0.065(9) 0.085(10) 0.018(8) 0.010(9) 0.017(8)
N1 0.051(5) 0.049(6) 0.065(6) 0.011(4) 0.007(5) 0.008(5)
N2 0.063(6) 0.052(6) 0.053(6) 0.015(5) 0.014(5) 0.004(5)

loop_
_atom_type_symbol
_atom_type_description
_atom_type_scat_dispersion_real
_atom_type_scat_dispersion_imag
_atom_type_scat_source
C C 0.0033 0.0016 'International Tables Vol C Tables 4.2.6.8 and 6.1.1.4'
H H 0.0000 0.0000 'International Tables Vol C Tables 4.2.6.8 and 6.1.1.4'
N N 0.0061 0.0033 'International Tables Vol C Tables 4.2.6.8 and 6.1.1.4'
I I -0.4742 1.8119 'International Tables Vol C Tables 4.2.6.8 and 6.1.1.4'
Cd Cd -0.8075 1.2024 'International Tables Vol C Tables 4.2.6.8 and 6.1.1.4'

loop_
_geom_angle_atom_site_label_1
_geom_angle_atom_site_label_2
_geom_angle_atom_site_label_3
_geom_angle
_geom_angle_publ_flag
N1 Cd1 I1 101.3(2) yes
N1 Cd1 I3 108.4(2) yes
I1 Cd1 I3 115.86(4) yes
N1 Cd1 I2 98.6(2) yes
I1 Cd1 I2 120.77(4) yes
I3 Cd1 I2 109.27(4) yes
C2 C1 C9 120.7(10) no
C2 C1 H1A 119.6 no
C9 C1 H1A 119.6 no
N1 C2 C1 122.7(10) no
N1 C2 H2A 118.6 no
C1 C2 H2A 118.6 no
N1 C3 C4 123.8(11) no
N1 C3 H3A 118.1 no
C4 C3 H3A 118.1 no
C3 C4 C9 119.9(11) no
C3 C4 H4A 120.0 no
C9 C4 H4A 120.0 no
N2 C5 C6 121.9(11) no
N2 C5 H5A 119.1 no
C6 C5 H5A 119.1 no
C5 C6 C10 119.1(11) no
C5 C6 H6A 120.5 no
C10 C6 H6A 120.5 no
C8 C7 C10 120.3(10) no
C8 C7 H7A 119.9 no
C10 C7 H7A 119.9 no
N2 C8 C7 121.2(10) no
N2 C8 H8A 119.4 no
C7 C8 H8A 119.4 no
C1 C9 C4 116.6(10) no
C1 C9 C10 122.8(9) no
C4 C9 C10 120.6(9) no
C7 C10 C6 117.7(10) no
C7 C10 C9 121.3(10) no
C6 C10 C9 121.0(10) no
C12 C11 N2 111.7(10) no
C12 C11 H11A 109.3 no
N2 C11 H11A 109.3 no
C12 C11 H11B 109.3 no
N2 C11 H11B 109.3 no
H11A C11 H11B 107.9 no
C11 C12 H12A 109.5 no
C11 C12 H12B 109.5 no
H12A C12 H12B 109.5 no
C11 C12 H12C 109.5 no
H12A C12 H12C 109.5 no
H12B C12 H12C 109.5 no
C3 N1 C2 116.2(9) no
C3 N1 Cd1 118.8(7) no
C2 N1 Cd1 123.5(8) no
C8 N2 C5 119.9(10) ?
C8 N2 C11 120.5(11) ?
C5 N2 C11 119.6(10) ?

loop_
_geom_bond_atom_site_label_1
_geom_bond_atom_site_label_2
_geom_bond_distance
_geom_bond_publ_flag
Cd1 N1 2.338(9) yes
Cd1 I1 2.7077(12) yes
Cd1 I3 2.7165(12) yes
Cd1 I2 2.7415(12) yes
C1 C2 1.366(14) no
C1 C9 1.372(14) no
C1 H1A 0.9300 no
C2 N1 1.351(13) no
C2 H2A 0.9300 no
C3 N1 1.338(14) no
C3 C4 1.358(15) no
C3 H3A 0.9300 no
C4 C9 1.389(14) no
C4 H4A 0.9300 no
C5 N2 1.335(14) ?
C5 C6 1.372(15) no
C5 H5A 0.9300 no
C6 C10 1.390(14) no
C6 H6A 0.9300 no
C7 C8 1.364(15) no
C7 C10 1.389(14) no
C7 H7A 0.9300 no
C8 N2 1.330(13) ?
C8 H8A 0.9300 no
C9 C10 1.476(13) no
C11 C12 1.468(17) no
C11 N2 1.479(13) ?
C11 H11A 0.9700 no
C11 H11B 0.9700 no
C12 H12A 0.9600 no
C12 H12B 0.9600 no
C12 H12C 0.9600 no

loop_
_geom_torsion_atom_site_label_1
_geom_torsion_atom_site_label_2
_geom_torsion_atom_site_label_3
_geom_torsion_atom_site_label_4
_geom_torsion
C9 C1 C2 N1 -0.9(18)
N1 C3 C4 C9 0(2)
N2 C5 C6 C10 0.9(17)
C10 C7 C8 N2 2.7(17)
C2 C1 C9 C4 2.1(17)
C2 C1 C9 C10 -177.2(11)
C3 C4 C9 C1 -1.6(18)
C3 C4 C9 C10 177.7(11)
C8 C7 C10 C6 -1.2(16)
C8 C7 C10 C9 -177.8(10)
C5 C6 C10 C7 -0.5(16)
C5 C6 C10 C9 176.1(10)
C1 C9 C10 C7 -143.9(11)
C4 C9 C10 C7 36.8(15)
C1 C9 C10 C6 39.6(16)
C4 C9 C10 C6 -139.7(11)
C4 C3 N1 C2 1.3(19)
C4 C3 N1 Cd1 -165.4(10)
C1 C2 N1 C3 -0.8(18)
C1 C2 N1 Cd1 165.2(9)
I1 Cd1 N1 C3 175.3(9)
I3 Cd1 N1 C3 -62.3(9)
I2 Cd1 N1 C3 51.4(9)
I1 Cd1 N1 C2 9.7(9)
I3 Cd1 N1 C2 132.1(8)
I2 Cd1 N1 C2 -114.2(9)
C7 C8 N2 C5 -2.3(16)
C7 C8 N2 C11 179.0(10)
C6 C5 N2 C8 0.5(17)
C6 C5 N2 C11 179.2(11)
C12 C11 N2 C8 -106.4(14)
C12 C11 N2 C5 74.9(15)
